data_4501170
loop_
_publ_author_name
'Liu, Qing-Xiang'
'Zhao, Zhi-Xiang'
'Zhao, Xiao-Jun'
'Yao, Zhao-Quan'
'Li, Shu-Juan'
'Wang, Xiu-Guang'

_publ_section_title
;
 Zinc(II), Cobalt(II), and Copper(II) Complexes Based on Dibenzimidazolyl
 Bidentate Ligands with Oligoether Linkers: Crystal Structure and Weak
 Interactions
;
_journal_issue 11
_journal_name_full 'Crystal Growth &amp; Design'
_journal_page_first 4933
_journal_paper_doi 10.1021/cg2008182
_journal_volume 11
_journal_year 2011
_chemical_formula_sum 'C40 H46 Cu2 N8 O13 S2'
_chemical_formula_weight 1038.05
_chemical_name_systematic
; 
 ? 
;
_space_group_IT_number 2
_symmetry_cell_setting triclinic
_symmetry_space_group_name_Hall '-P 1'
_symmetry_space_group_name_H-M 'P -1'
_atom_sites_solution_hydrogens geom
_atom_sites_solution_primary direct
_atom_sites_solution_secondary difmap
_audit_creation_method SHELXL-97
_cell_angle_alpha 107.706(18)
_cell_angle_beta 91.898(19)
_cell_angle_gamma 112.709(17)
_cell_formula_units_Z 1
_cell_length_a 10.697(12)
_cell_length_b 11.057(12)
_cell_length_c 11.274(12)
_cell_measurement_reflns_used 1602
_cell_measurement_temperature 296(2)
_cell_measurement_theta_max 25.78
_cell_measurement_theta_min 2.33
_cell_volume 1154(2)
_computing_cell_refinement 'Bruker SMART'
_computing_data_collection 'Bruker SMART'
_computing_data_reduction 'Bruker SAINT'
_computing_molecular_graphics 'Bruker SHELXTL'
_computing_publication_material 'Bruker SHELXTL'
_computing_structure_refinement 'SHELXL-97 (Sheldrick, 1997)'
_computing_structure_solution 'SHELXS-97 (Sheldrick, 1990)'
_diffrn_ambient_temperature 296(2)
_diffrn_measured_fraction_theta_full 0.978
_diffrn_measured_fraction_theta_max 0.978
_diffrn_measurement_device_type 'CCD area detector'
_diffrn_measurement_method 'phi and omega scans'
_diffrn_radiation_monochromator graphite
_diffrn_radiation_source 'fine-focus sealed tube'
_diffrn_radiation_type MoK\a
_diffrn_radiation_wavelength 0.71073
_diffrn_reflns_av_R_equivalents 0.0472
_diffrn_reflns_av_sigmaI/netI 0.1122
_diffrn_reflns_limit_h_max 12
_diffrn_reflns_limit_h_min -11
_diffrn_reflns_limit_k_max 12
_diffrn_reflns_limit_k_min -13
_diffrn_reflns_limit_l_max 10
_diffrn_reflns_limit_l_min -13
_diffrn_reflns_number 5331
_diffrn_reflns_theta_full 25.01
_diffrn_reflns_theta_max 25.01
_diffrn_reflns_theta_min 2.09
_exptl_absorpt_coefficient_mu 1.081
_exptl_absorpt_correction_T_max 0.823
_exptl_absorpt_correction_T_min 0.788
_exptl_absorpt_correction_type multi-scan
_exptl_absorpt_process_details sadabs
_exptl_crystal_colour blue
_exptl_crystal_density_diffrn 1.490
_exptl_crystal_density_meas ?
_exptl_crystal_density_method 'not measured'
_exptl_crystal_description block
_exptl_crystal_F_000 534.0
_exptl_crystal_size_max 0.22
_exptl_crystal_size_mid 0.20
_exptl_crystal_size_min 0.18
_refine_diff_density_max 0.970
_refine_diff_density_min -0.636
_refine_diff_density_rms 0.094
_refine_ls_extinction_method none
_refine_ls_goodness_of_fit_ref 1.008
_refine_ls_hydrogen_treatment constr
_refine_ls_matrix_type full
_refine_ls_number_parameters 298
_refine_ls_number_reflns 3991
_refine_ls_number_restraints 1
_refine_ls_restrained_S_all 1.008
_refine_ls_R_factor_all 0.1513
_refine_ls_R_factor_gt 0.0775
_refine_ls_shift/su_max 0.004
_refine_ls_shift/su_mean 0.000
_refine_ls_structure_factor_coef Fsqd
_refine_ls_weighting_details 'calc w=1/[\s^2^(Fo^2^)+(0.1204P)^2^+0.0000P] where P=(Fo^2^+2Fc^2^)/3'
_refine_ls_weighting_scheme calc
_refine_ls_wR_factor_gt 0.2027
_refine_ls_wR_factor_ref 0.2375
_reflns_number_gt 1910
_reflns_number_total 4080
_reflns_threshold_expression >2sigma(I)
_cod_data_source_file cg2008182_si_005.cif
_cod_data_source_block 100118b
_cod_depositor_comments
;
The following automatic conversions were performed:

'_symmetry_cell_setting' value 'Triclinic' changed to 'triclinic'
according to /home/saulius/struct/CIF-dictionaries/cif_core.dic
dictionary named 'cif_core.dic' version 2.4.1 from 2010-06-29.

Automatic conversion script
Id: cif_fix_values 1715 2011-07-08 13:25:40Z adriana 

The following automatic conversions were performed:

'_exptl_crystal_density_meas' value 'none' was changed to '?' - the
value is perceived as not measured.

Automatic conversion script
Id: cif_fix_values 3008 2015-01-20 13:52:24Z robertas 
;
_cod_original_cell_volume 1155(2)
_cod_original_sg_symbol_H-M P-1
_cod_database_code 4501170

loop_
_symmetry_equiv_pos_as_xyz
'x, y, z'
'-x, -y, -z'

loop_
_atom_site_label
_atom_site_type_symbol
_atom_site_fract_x
_atom_site_fract_y
_atom_site_fract_z
_atom_site_U_iso_or_equiv
_atom_site_adp_type
_atom_site_occupancy
_atom_site_symmetry_multiplicity
_atom_site_calc_flag
_atom_site_refinement_flags
Cu1 Cu 0.38936(11) 0.01070(11) 0.16540(9) 0.0676(5) Uani 1 1 d .
S1 S 0.5924(2) 0.2016(2) -0.0008(2) 0.0677(7) Uani 1 1 d .
O1 O 0.2107(8) 0.4324(7) 0.3936(6) 0.089(2) Uani 1 1 d .
O2 O 0.3309(8) 0.3865(7) 0.5953(6) 0.095(2) Uani 1 1 d .
O3 O 0.5228(6) 0.1896(6) 0.1048(5) 0.0743(17) Uani 1 1 d .
O4 O 0.6435(8) 0.3414(7) -0.0023(7) 0.105(2) Uani 1 1 d .
O5 O 0.7035(6) 0.1516(6) -0.0008(6) 0.086(2) Uani 1 1 d .
O6 O 0.5008(6) 0.1009(6) -0.1232(5) 0.0721(17) Uani 1 1 d .
N1 N 0.2415(8) 0.0717(8) 0.1729(7) 0.082(2) Uani 1 1 d U
N2 N 0.1287(11) 0.2018(11) 0.1685(8) 0.096(3) Uani 1 1 d .
N3 N 0.4679(8) 0.1971(7) 0.5549(6) 0.068(2) Uani 1 1 d .
N4 N 0.4620(7) 0.1006(6) 0.3487(6) 0.0605(18) Uani 1 1 d .
C1 C 0.0280(12) 0.0696(14) 0.1574(9) 0.089(3) Uani 1 1 d .
C2 C 0.1017(10) -0.0078(10) 0.1615(8) 0.071(2) Uani 1 1 d U
C3 C 0.0296(11) -0.1446(12) 0.1502(8) 0.085(3) Uani 1 1 d .
H3 H 0.0746 -0.2015 0.1509 0.102 Uiso 1 1 calc R
C4 C -0.1111(11) -0.1955(13) 0.1378(9) 0.097(3) Uani 1 1 d .
H4 H -0.1605 -0.2863 0.1360 0.116 Uiso 1 1 calc R
C5 C -0.1815(14) -0.1174(19) 0.1280(11) 0.115(4) Uani 1 1 d .
H5 H -0.2771 -0.1578 0.1151 0.138 Uiso 1 1 calc R
C6 C -0.1146(15) 0.0162(18) 0.1365(10) 0.114(5) Uani 1 1 d .
H6 H -0.1610 0.0700 0.1289 0.137 Uiso 1 1 calc R
C7 C 0.2541(11) 0.1976(11) 0.1798(9) 0.090(3) Uani 1 1 d .
H7 H 0.3376 0.2732 0.1909 0.108 Uiso 1 1 calc R
C8 C 0.1122(14) 0.3328(13) 0.1796(10) 0.117(4) Uani 1 1 d .
H8A H 0.0333 0.3120 0.1195 0.140 Uiso 1 1 calc R
H8B H 0.1933 0.3983 0.1610 0.140 Uiso 1 1 calc R
C9 C 0.0919(15) 0.3967(13) 0.3136(11) 0.118(4) Uani 1 1 d .
H9A H 0.0752 0.4788 0.3215 0.142 Uiso 1 1 calc R
H9B H 0.0137 0.3299 0.3344 0.142 Uiso 1 1 calc R
C10 C 0.2021(13) 0.4887(10) 0.5218(10) 0.098(4) Uani 1 1 d .
H10A H 0.1235 0.4233 0.5433 0.117 Uiso 1 1 calc R
H10B H 0.1905 0.5746 0.5367 0.117 Uiso 1 1 calc R
C11 C 0.3339(13) 0.5176(10) 0.6032(10) 0.094(3) Uani 1 1 d .
H11A H 0.4137 0.5694 0.5723 0.113 Uiso 1 1 calc R
H11B H 0.3382 0.5720 0.6901 0.113 Uiso 1 1 calc R
C12 C 0.4326(14) 0.4029(11) 0.6870(10) 0.099(3) Uani 1 1 d .
H12A H 0.4183 0.4472 0.7708 0.119 Uiso 1 1 calc R
H12B H 0.5227 0.4606 0.6752 0.119 Uiso 1 1 calc R
C13 C 0.4221(12) 0.2551(11) 0.6720(8) 0.088(3) Uani 1 1 d .
H13A H 0.4786 0.2600 0.7439 0.105 Uiso 1 1 calc R
H13B H 0.3276 0.1941 0.6702 0.105 Uiso 1 1 calc R
C14 C 0.5972(10) 0.1919(8) 0.5431(7) 0.063(2) Uani 1 1 d .
C15 C 0.5892(8) 0.1310(8) 0.4159(7) 0.056(2) Uani 1 1 d .
C16 C 0.7012(9) 0.1085(8) 0.3706(8) 0.066(2) Uani 1 1 d .
H16 H 0.7005 0.0707 0.2847 0.079 Uiso 1 1 calc R
C17 C 0.8118(10) 0.1449(10) 0.4590(10) 0.084(3) Uani 1 1 d .
H17 H 0.8858 0.1262 0.4323 0.100 Uiso 1 1 calc R
C18 C 0.8181(11) 0.2099(11) 0.5897(9) 0.088(3) Uani 1 1 d .
H18 H 0.8978 0.2383 0.6461 0.105 Uiso 1 1 calc R
C19 C 0.7083(11) 0.2313(9) 0.6334(8) 0.080(3) Uani 1 1 d .
H19 H 0.7086 0.2703 0.7191 0.096 Uiso 1 1 calc R
C20 C 0.3964(10) 0.1432(9) 0.4372(8) 0.070(2) Uani 1 1 d .
H20 H 0.3079 0.1366 0.4198 0.083 Uiso 1 1 calc R
O7 O 0.5797(17) 0.5563(17) 0.9812(16) 0.120(5) Uani 0.50 1 d P

loop_
_atom_site_aniso_label
_atom_site_aniso_U_11
_atom_site_aniso_U_22
_atom_site_aniso_U_33
_atom_site_aniso_U_23
_atom_site_aniso_U_13
_atom_site_aniso_U_12
Cu1 0.0851(8) 0.0808(8) 0.0494(7) 0.0028(5) -0.0010(5) 0.0633(6)
S1 0.0891(16) 0.0696(14) 0.0578(14) 0.0073(11) 0.0064(12) 0.0583(13)
O1 0.120(5) 0.104(5) 0.076(5) 0.029(4) 0.037(4) 0.081(5)
O2 0.162(7) 0.083(4) 0.070(5) 0.026(4) 0.032(5) 0.082(5)
O3 0.100(4) 0.084(4) 0.061(4) 0.019(3) 0.023(3) 0.064(4)
O4 0.140(6) 0.083(4) 0.118(6) 0.027(4) 0.040(5) 0.077(5)
O5 0.093(4) 0.094(4) 0.072(4) -0.005(3) -0.011(3) 0.069(4)
O6 0.087(4) 0.096(4) 0.051(3) 0.006(3) 0.006(3) 0.073(4)
N1 0.093(4) 0.102(6) 0.065(5) 0.005(4) 0.004(4) 0.074(4)
N2 0.148(8) 0.130(7) 0.067(5) 0.027(6) 0.030(6) 0.119(7)
N3 0.112(6) 0.082(5) 0.043(4) 0.026(4) 0.032(4) 0.067(5)
N4 0.077(4) 0.069(4) 0.053(4) 0.018(3) 0.011(4) 0.050(4)
C1 0.108(8) 0.152(10) 0.053(6) 0.029(7) 0.021(6) 0.106(8)
C2 0.098(4) 0.094(7) 0.049(5) 0.016(5) 0.013(5) 0.075(5)
C3 0.111(8) 0.112(8) 0.054(6) 0.012(6) 0.002(5) 0.081(7)
C4 0.099(8) 0.154(10) 0.078(7) 0.050(7) 0.034(6) 0.084(8)
C5 0.110(9) 0.206(15) 0.074(8) 0.052(10) 0.025(7) 0.108(11)
C6 0.157(12) 0.213(15) 0.069(7) 0.067(9) 0.059(8) 0.159(13)
C7 0.121(8) 0.098(7) 0.077(7) 0.004(5) 0.010(6) 0.093(7)
C8 0.181(12) 0.139(9) 0.099(8) 0.032(7) 0.035(8) 0.141(10)
C9 0.187(13) 0.116(8) 0.114(9) 0.031(8) 0.056(9) 0.129(10)
C10 0.168(11) 0.085(7) 0.084(7) 0.032(6) 0.057(8) 0.093(8)
C11 0.153(10) 0.079(6) 0.073(7) 0.026(6) 0.045(7) 0.070(7)
C12 0.164(11) 0.096(7) 0.052(6) 0.015(6) 0.033(7) 0.074(8)
C13 0.135(9) 0.111(7) 0.057(6) 0.037(6) 0.044(6) 0.084(7)
C14 0.099(7) 0.063(5) 0.035(5) 0.017(4) 0.010(5) 0.043(5)
C15 0.075(5) 0.057(5) 0.049(5) 0.020(4) 0.010(4) 0.037(4)
C16 0.081(6) 0.071(5) 0.045(5) 0.011(4) -0.002(4) 0.038(5)
C17 0.077(6) 0.090(7) 0.083(7) 0.018(6) 0.006(6) 0.042(5)
C18 0.102(8) 0.096(7) 0.059(6) 0.018(6) -0.016(6) 0.045(6)
C19 0.129(8) 0.079(6) 0.044(5) 0.019(5) 0.008(6) 0.057(6)
C20 0.097(7) 0.083(6) 0.061(6) 0.027(5) 0.031(5) 0.067(6)
O7 0.142(13) 0.120(12) 0.123(13) 0.054(11) 0.036(11) 0.069(10)

loop_
_atom_type_symbol
_atom_type_description
_atom_type_scat_dispersion_real
_atom_type_scat_dispersion_imag
_atom_type_scat_source
C C 0.0033 0.0016 'International Tables Vol C Tables 4.2.6.8 and 6.1.1.4'
H H 0.0000 0.0000 'International Tables Vol C Tables 4.2.6.8 and 6.1.1.4'
N N 0.0061 0.0033 'International Tables Vol C Tables 4.2.6.8 and 6.1.1.4'
O O 0.0106 0.0060 'International Tables Vol C Tables 4.2.6.8 and 6.1.1.4'
S S 0.1246 0.1234 'International Tables Vol C Tables 4.2.6.8 and 6.1.1.4'
Cu Cu 0.3201 1.2651 'International Tables Vol C Tables 4.2.6.8 and 6.1.1.4'

loop_
_geom_angle_atom_site_label_1
_geom_angle_atom_site_label_2
_geom_angle_atom_site_label_3
_geom_angle
_geom_angle_site_symmetry_1
_geom_angle_site_symmetry_3
N1 Cu1 N4 94.8(3) . .
N1 Cu1 O6 163.7(3) . 2_655
N4 Cu1 O6 97.7(2) . 2_655
N1 Cu1 O5 94.4(3) . 2_655
N4 Cu1 O5 155.9(3) . 2_655
O6 Cu1 O5 70.1(2) 2_655 2_655
N1 Cu1 O3 91.2(3) . .
N4 Cu1 O3 97.6(3) . .
O6 Cu1 O3 97.4(2) 2_655 .
O5 Cu1 O3 104.4(3) 2_655 .
N1 Cu1 S1 129.4(2) . 2_655
N4 Cu1 S1 130.32(17) . 2_655
O6 Cu1 S1 35.06(16) 2_655 2_655
O5 Cu1 S1 35.08(15) 2_655 2_655
O3 Cu1 S1 102.14(16) . 2_655
O4 S1 O3 111.1(4) . .
O4 S1 O5 112.0(4) . .
O3 S1 O5 110.6(3) . .
O4 S1 O6 110.5(4) . .
O3 S1 O6 111.3(4) . .
O5 S1 O6 101.0(3) . .
O4 S1 Cu1 126.7(3) . 2_655
O3 S1 Cu1 122.2(3) . 2_655
O5 S1 Cu1 51.5(2) . 2_655
O6 S1 Cu1 49.57(18) . 2_655
C9 O1 C10 112.3(8) . .
C12 O2 C11 110.4(8) . .
S1 O3 Cu1 135.3(3) . .
S1 O5 Cu1 93.5(3) . 2_655
S1 O6 Cu1 95.4(3) . 2_655
C7 N1 C2 106.0(7) . .
C7 N1 Cu1 125.7(7) . .
C2 N1 Cu1 128.0(6) . .
C7 N2 C1 107.9(8) . .
C7 N2 C8 122.7(11) . .
C1 N2 C8 129.1(10) . .
C20 N3 C14 106.4(6) . .
C20 N3 C13 126.4(8) . .
C14 N3 C13 127.1(7) . .
C20 N4 C15 103.7(7) . .
C20 N4 Cu1 126.3(6) . .
C15 N4 Cu1 130.0(5) . .
C6 C1 C2 124.3(13) . .
C6 C1 N2 131.2(10) . .
C2 C1 N2 104.3(9) . .
C3 C2 C1 117.7(11) . .
C3 C2 N1 131.6(8) . .
C1 C2 N1 110.6(10) . .
C2 C3 C4 118.2(9) . .
C2 C3 H3 120.9 . .
C4 C3 H3 120.9 . .
C5 C4 C3 122.4(13) . .
C5 C4 H4 118.8 . .
C3 C4 H4 118.8 . .
C6 C5 C4 121.0(13) . .
C6 C5 H5 119.5 . .
C4 C5 H5 119.5 . .
C5 C6 C1 116.1(11) . .
C5 C6 H6 121.9 . .
C1 C6 H6 121.9 . .
N1 C7 N2 111.1(10) . .
N1 C7 H7 124.5 . .
N2 C7 H7 124.5 . .
N2 C8 C9 108.9(8) . .
N2 C8 H8A 109.9 . .
C9 C8 H8A 109.9 . .
N2 C8 H8B 109.9 . .
C9 C8 H8B 109.9 . .
H8A C8 H8B 108.3 . .
O1 C9 C8 107.1(9) . .
O1 C9 H9A 110.3 . .
C8 C9 H9A 110.3 . .
O1 C9 H9B 110.3 . .
C8 C9 H9B 110.3 . .
H9A C9 H9B 108.5 . .
O1 C10 C11 108.7(9) . .
O1 C10 H10A 109.9 . .
C11 C10 H10A 110.0 . .
O1 C10 H10B 109.9 . .
C11 C10 H10B 109.9 . .
H10A C10 H10B 108.3 . .
O2 C11 C10 106.8(8) . .
O2 C11 H11A 110.4 . .
C10 C11 H11A 110.4 . .
O2 C11 H11B 110.4 . .
C10 C11 H11B 110.4 . .
H11A C11 H11B 108.6 . .
O2 C12 C13 107.1(8) . .
O2 C12 H12A 110.3 . .
C13 C12 H12A 110.3 . .
O2 C12 H12B 110.3 . .
C13 C12 H12B 110.3 . .
H12A C12 H12B 108.6 . .
N3 C13 C12 110.7(8) . .
N3 C13 H13A 109.5 . .
C12 C13 H13A 109.5 . .
N3 C13 H13B 109.5 . .
C12 C13 H13B 109.5 . .
H13A C13 H13B 108.1 . .
C15 C14 C19 124.8(9) . .
C15 C14 N3 104.3(7) . .
C19 C14 N3 130.8(8) . .
C14 C15 C16 119.5(8) . .
C14 C15 N4 111.3(7) . .
C16 C15 N4 129.2(7) . .
C17 C16 C15 116.6(8) . .
C17 C16 H16 121.7 . .
C15 C16 H16 121.7 . .
C16 C17 C18 122.6(9) . .
C16 C17 H17 118.7 . .
C18 C17 H17 118.7 . .
C19 C18 C17 120.5(9) . .
C19 C18 H18 119.8 . .
C17 C18 H18 119.8 . .
C18 C19 C14 115.9(9) . .
C18 C19 H19 122.0 . .
C14 C19 H19 122.0 . .
N4 C20 N3 114.3(8) . .
N4 C20 H20 122.9 . .
N3 C20 H20 122.9 . .

loop_
_geom_bond_atom_site_label_1
_geom_bond_atom_site_label_2
_geom_bond_distance
_geom_bond_site_symmetry_2
Cu1 N1 1.940(7) .
Cu1 N4 1.977(7) .
Cu1 O6 1.982(5) 2_655
Cu1 O5 2.032(6) 2_655
Cu1 O3 2.264(7) .
Cu1 S1 2.592(3) 2_655
S1 O4 1.432(7) .
S1 O3 1.438(6) .
S1 O5 1.492(5) .
S1 O6 1.496(6) .
S1 Cu1 2.592(3) 2_655
O1 C9 1.380(13) .
O1 C10 1.411(11) .
O2 C12 1.395(12) .
O2 C11 1.413(10) .
O5 Cu1 2.032(6) 2_655
O6 Cu1 1.982(5) 2_655
N1 C7 1.322(12) .
N1 C2 1.388(12) .
N2 C7 1.363(12) .
N2 C1 1.406(14) .
N2 C8 1.495(12) .
N3 C20 1.342(10) .
N3 C14 1.415(11) .
N3 C13 1.472(10) .
N4 C20 1.313(10) .
N4 C15 1.400(9) .
C1 C6 1.388(16) .
C1 C2 1.378(11) .
C2 C3 1.369(13) .
C3 C4 1.373(13) .
C3 H3 0.9300 .
C4 C5 1.370(15) .
C4 H4 0.9300 .
C5 C6 1.340(18) .
C5 H5 0.9300 .
C6 H6 0.9300 .
C7 H7 0.9300 .
C8 C9 1.523(14) .
C8 H8A 0.9700 .
C8 H8B 0.9700 .
C9 H9A 0.9700 .
C9 H9B 0.9700 .
C10 C11 1.523(14) .
C10 H10A 0.9700 .
C10 H10B 0.9700 .
C11 H11A 0.9700 .
C11 H11B 0.9700 .
C12 C13 1.549(13) .
C12 H12A 0.9700 .
C12 H12B 0.9700 .
C13 H13A 0.9700 .
C13 H13B 0.9700 .
C14 C15 1.371(10) .
C14 C19 1.374(12) .
C15 C16 1.397(11) .
C16 C17 1.366(11) .
C16 H16 0.9300 .
C17 C18 1.415(13) .
C17 H17 0.9300 .
C18 C19 1.365(14) .
C18 H18 0.9300 .
C19 H19 0.9300 .
C20 H20 0.9300 .
O7 O7 1.83(3) 2_667

loop_
_geom_torsion_atom_site_label_1
_geom_torsion_atom_site_label_2
_geom_torsion_atom_site_label_3
_geom_torsion_atom_site_label_4
_geom_torsion
_geom_torsion_site_symmetry_1
_geom_torsion_site_symmetry_4
O4 S1 O3 Cu1 169.9(5) . .
O5 S1 O3 Cu1 -65.1(6) . .
O6 S1 O3 Cu1 46.3(5) . .
Cu1 S1 O3 Cu1 -8.4(6) 2_655 .
N1 Cu1 O3 S1 -123.5(5) . .
N4 Cu1 O3 S1 141.4(5) . .
O6 Cu1 O3 S1 42.6(5) 2_655 .
O5 Cu1 O3 S1 -28.7(5) 2_655 .
S1 Cu1 O3 S1 7.3(5) 2_655 .
O4 S1 O5 Cu1 -120.2(4) . 2_655
O3 S1 O5 Cu1 115.3(3) . 2_655
O6 S1 O5 Cu1 -2.6(4) . 2_655
O4 S1 O6 Cu1 121.3(4) . 2_655
O3 S1 O6 Cu1 -114.8(3) . 2_655
O5 S1 O6 Cu1 2.7(4) . 2_655
N4 Cu1 N1 C7 79.1(8) . .
O6 Cu1 N1 C7 -140.7(10) 2_655 .
O5 Cu1 N1 C7 -123.2(8) 2_655 .
O3 Cu1 N1 C7 -18.6(8) . .
S1 Cu1 N1 C7 -125.5(7) 2_655 .
N4 Cu1 N1 C2 -106.9(8) . .
O6 Cu1 N1 C2 33.3(16) 2_655 .
O5 Cu1 N1 C2 50.9(8) 2_655 .
O3 Cu1 N1 C2 155.4(7) . .
S1 Cu1 N1 C2 48.5(9) 2_655 .
N1 Cu1 N4 C20 18.0(7) . .
O6 Cu1 N4 C20 -151.5(7) 2_655 .
O5 Cu1 N4 C20 -94.1(8) 2_655 .
O3 Cu1 N4 C20 109.9(7) . .
S1 Cu1 N4 C20 -137.1(6) 2_655 .
N1 Cu1 N4 C15 -163.9(7) . .
O6 Cu1 N4 C15 26.6(7) 2_655 .
O5 Cu1 N4 C15 84.0(9) 2_655 .
O3 Cu1 N4 C15 -72.0(6) . .
S1 Cu1 N4 C15 41.1(8) 2_655 .
C7 N2 C1 C6 -175.8(10) . .
C8 N2 C1 C6 9.8(18) . .
C7 N2 C1 C2 -0.6(10) . .
C8 N2 C1 C2 -175.0(8) . .
C6 C1 C2 C3 -3.2(14) . .
N2 C1 C2 C3 -178.8(8) . .
C6 C1 C2 N1 174.8(9) . .
N2 C1 C2 N1 -0.8(10) . .
C7 N1 C2 C3 179.6(10) . .
Cu1 N1 C2 C3 4.6(15) . .
C7 N1 C2 C1 1.9(10) . .
Cu1 N1 C2 C1 -173.0(6) . .
C1 C2 C3 C4 -1.1(13) . .
N1 C2 C3 C4 -178.7(9) . .
C2 C3 C4 C5 4.4(15) . .
C3 C4 C5 C6 -3.4(18) . .
C4 C5 C6 C1 -0.9(18) . .
C2 C1 C6 C5 4.2(16) . .
N2 C1 C6 C5 178.5(11) . .
C2 N1 C7 N2 -2.3(10) . .
Cu1 N1 C7 N2 172.8(6) . .
C1 N2 C7 N1 1.9(11) . .
C8 N2 C7 N1 176.7(8) . .
C7 N2 C8 C9 -97.4(13) . .
C1 N2 C8 C9 76.3(14) . .
C10 O1 C9 C8 -178.0(8) . .
N2 C8 C9 O1 63.5(14) . .
C9 O1 C10 C11 177.0(8) . .
C12 O2 C11 C10 -167.6(9) . .
O1 C10 C11 O2 -70.5(10) . .
C11 O2 C12 C13 179.9(8) . .
C20 N3 C13 C12 -76.7(12) . .
C14 N3 C13 C12 100.7(10) . .
O2 C12 C13 N3 70.2(11) . .
C20 N3 C14 C15 -1.1(8) . .
C13 N3 C14 C15 -179.0(8) . .
C20 N3 C14 C19 -178.9(9) . .
C13 N3 C14 C19 3.3(14) . .
C19 C14 C15 C16 -1.5(13) . .
N3 C14 C15 C16 -179.4(7) . .
C19 C14 C15 N4 178.9(8) . .
N3 C14 C15 N4 0.9(8) . .
C20 N4 C15 C14 -0.4(9) . .
Cu1 N4 C15 C14 -178.8(5) . .
C20 N4 C15 C16 -179.9(8) . .
Cu1 N4 C15 C16 1.6(12) . .
C14 C15 C16 C17 2.4(12) . .
N4 C15 C16 C17 -178.0(8) . .
C15 C16 C17 C18 -3.7(14) . .
C16 C17 C18 C19 4.0(16) . .
C17 C18 C19 C14 -2.8(14) . .
C15 C14 C19 C18 1.6(13) . .
N3 C14 C19 C18 179.0(9) . .
C15 N4 C20 N3 -0.4(9) . .
Cu1 N4 C20 N3 178.1(5) . .
C14 N3 C20 N4 1.0(10) . .
C13 N3 C20 N4 178.9(8) . .
